data_1554489
loop_
_publ_author_name
'Zhao, Mingzhu'
'Cai, Juewang'
'Zhao, Xiaoming'

_publ_section_title
;
 Silver-promoted selective fluorination of 2-aminopyrimidines: synthesis
 of 5-fluoro-2-aminopyrimidine derivatives
;
_journal_issue 4
_journal_name_full 'Organic Chemistry Frontiers'
_journal_page_first 426
_journal_paper_doi 10.1039/C8QO01054D
_journal_volume 6
_journal_year 2019
_chemical_formula_sum 'C10 H8 F N3'
_chemical_formula_weight 189.19
_space_group_crystal_system orthorhombic
_space_group_IT_number 61
_space_group_name_Hall '-P 2ac 2ab'
_space_group_name_H-M_alt 'P b c a'
_atom_sites_solution_hydrogens mixed
_audit_creation_method SHELXL-2014/7
_audit_update_record
;
2016-07-09 deposited with the CCDC.
2018-11-12 downloaded from the CCDC.
;
_cell_angle_alpha 90
_cell_angle_beta 90
_cell_angle_gamma 90
_cell_formula_units_Z 8
_cell_length_a 7.4865(8)
_cell_length_b 11.7277(13)
_cell_length_c 20.913(3)
_cell_measurement_reflns_used 9991
_cell_measurement_temperature 293(2)
_cell_measurement_theta_max 27.46
_cell_measurement_theta_min 3.35
_cell_volume 1836.1(4)
_computing_cell_refinement 'Bruker SAINT'
_computing_data_collection 'Bruker APEX3'
_computing_data_reduction 'Bruker SAINT'
_computing_molecular_graphics 'Bruker SHELXTL'
_computing_publication_material 'Bruker SHELXTL'
_computing_structure_refinement 'SHELXL-2014/7 (Sheldrick, 2014)'
_computing_structure_solution 'SHELXS-97 (Sheldrick 2008)'
_diffrn_ambient_temperature 293(2)
_diffrn_measured_fraction_theta_full 0.999
_diffrn_measured_fraction_theta_max 0.997
_diffrn_measurement_device_type 'Bruker APEX-III CMOS'
_diffrn_measurement_method '\f and \w scans'
_diffrn_radiation_type MoK\a
_diffrn_radiation_wavelength 0.71073
_diffrn_reflns_av_R_equivalents 0.0361
_diffrn_reflns_av_unetI/netI 0.0114
_diffrn_reflns_Laue_measured_fraction_full 0.999
_diffrn_reflns_Laue_measured_fraction_max 0.997
_diffrn_reflns_limit_h_max 9
_diffrn_reflns_limit_h_min -9
_diffrn_reflns_limit_k_max 15
_diffrn_reflns_limit_k_min -15
_diffrn_reflns_limit_l_max 26
_diffrn_reflns_limit_l_min -27
_diffrn_reflns_number 47406
_diffrn_reflns_point_group_measured_fraction_full 0.999
_diffrn_reflns_point_group_measured_fraction_max 0.997
_diffrn_reflns_theta_full 25.242
_diffrn_reflns_theta_max 27.582
_diffrn_reflns_theta_min 3.347
_exptl_absorpt_coefficient_mu 0.100
_exptl_absorpt_correction_type multi-scan
_exptl_absorpt_process_details sadabs
_exptl_crystal_colour colourless
_exptl_crystal_density_diffrn 1.369
_exptl_crystal_description block
_exptl_crystal_F_000 784
_exptl_crystal_size_max 0.300
_exptl_crystal_size_mid 0.150
_exptl_crystal_size_min 0.150
_exptl_transmission_factor_max 0.7456
_exptl_transmission_factor_min 0.6827
_refine_diff_density_max 0.212
_refine_diff_density_min -0.221
_refine_diff_density_rms 0.046
_refine_ls_extinction_method none
_refine_ls_goodness_of_fit_ref 1.106
_refine_ls_hydrogen_treatment mixed
_refine_ls_matrix_type full
_refine_ls_number_parameters 135
_refine_ls_number_reflns 2114
_refine_ls_number_restraints 2
_refine_ls_restrained_S_all 1.106
_refine_ls_R_factor_all 0.0552
_refine_ls_R_factor_gt 0.0436
_refine_ls_shift/su_max 0.001
_refine_ls_shift/su_mean 0.000
_refine_ls_structure_factor_coef Fsqd
_refine_ls_weighting_details 'w=1/[\s^2^(Fo^2^)+(0.0439P)^2^+0.5911P] where P=(Fo^2^+2Fc^2^)/3'
_refine_ls_weighting_scheme calc
_refine_ls_wR_factor_gt 0.0997
_refine_ls_wR_factor_ref 0.1080
_reflns_Friedel_coverage 0.000
_reflns_number_gt 1745
_reflns_number_total 2114
_reflns_threshold_expression 'I > 2\s(I)'
_cod_data_source_file c8qo01054d2.cif
_cod_data_source_block Mo_160314ba
_cod_database_code 1554489
_shelx_shelxl_version_number 2014/7
_shelx_space_group_comment
; 
The symmetry employed for this shelxl refinement is uniquely defined 
by the following loop, which should always be used as a source of 
symmetry information in preference to the above space-group names. 
They are only intended as comments. 
;
_shelx_estimated_absorpt_t_min 0.971
_shelx_estimated_absorpt_t_max 0.985

loop_
_space_group_symop_operation_xyz
'x, y, z'
'-x+1/2, -y, z+1/2'
'-x, y+1/2, -z+1/2'
'x+1/2, -y+1/2, -z'
'-x, -y, -z'
'x-1/2, y, -z-1/2'
'x, -y-1/2, z-1/2'
'-x-1/2, y-1/2, z'

loop_
_atom_site_label
_atom_site_type_symbol
_atom_site_fract_x
_atom_site_fract_y
_atom_site_fract_z
_atom_site_U_iso_or_equiv
_atom_site_adp_type
_atom_site_occupancy
_atom_site_site_symmetry_order
_atom_site_calc_flag
_atom_site_refinement_flags_posn
_atom_site_refinement_flags_adp
F1 F 0.47073(13) 0.38758(8) 0.63500(5) 0.0593(3) Uani 1 1 d . .
N1 N 0.46644(16) 0.77719(12) 0.50260(7) 0.0473(3) Uani 1 1 d D .
C1 C 0.46929(17) 0.67900(12) 0.53561(6) 0.0336(3) Uani 1 1 d . .
H1A H 0.372(2) 0.7906(15) 0.4776(8) 0.055(5) Uiso 1 1 d D .
H1B H 0.5655(19) 0.8142(15) 0.4947(8) 0.055(5) Uiso 1 1 d D .
N2 N 0.31999(15) 0.61426(11) 0.53418(6) 0.0402(3) Uani 1 1 d . .
C2 C 0.32578(19) 0.51812(13) 0.56746(7) 0.0415(3) Uani 1 1 d . .
H2 H 0.2257 0.4711 0.5681 0.050 Uiso 1 1 calc R U
N3 N 0.62042(14) 0.65290(9) 0.56747(5) 0.0326(3) Uani 1 1 d . .
C3 C 0.47494(19) 0.48592(12) 0.60097(7) 0.0385(3) Uani 1 1 d . .
C4 C 0.62486(17) 0.55488(11) 0.60067(6) 0.0315(3) Uani 1 1 d . .
C5 C 0.79112(17) 0.52799(11) 0.63617(6) 0.0338(3) Uani 1 1 d . .
C6 C 0.85518(19) 0.41681(12) 0.64016(7) 0.0411(3) Uani 1 1 d . .
H6 H 0.7956 0.3582 0.6191 0.049 Uiso 1 1 calc R U
C7 C 1.0070(2) 0.39326(15) 0.67533(8) 0.0519(4) Uani 1 1 d . .
H7 H 1.0492 0.3188 0.6778 0.062 Uiso 1 1 calc R U
C8 C 1.0961(2) 0.47931(16) 0.70669(8) 0.0558(4) Uani 1 1 d . .
H8 H 1.1970 0.4628 0.7309 0.067 Uiso 1 1 calc R U
C9 C 1.0359(2) 0.58990(16) 0.70211(8) 0.0557(4) Uani 1 1 d . .
H9 H 1.0969 0.6482 0.7229 0.067 Uiso 1 1 calc R U
C10 C 0.8847(2) 0.61451(13) 0.66664(7) 0.0446(3) Uani 1 1 d . .
H10 H 0.8456 0.6895 0.6632 0.053 Uiso 1 1 calc R U

loop_
_atom_site_aniso_label
_atom_site_aniso_U_11
_atom_site_aniso_U_22
_atom_site_aniso_U_33
_atom_site_aniso_U_23
_atom_site_aniso_U_13
_atom_site_aniso_U_12
F1 0.0503(5) 0.0470(5) 0.0807(7) 0.0250(5) 0.0019(5) -0.0076(4)
N1 0.0323(6) 0.0526(8) 0.0569(8) 0.0203(6) -0.0094(6) -0.0040(6)
C1 0.0295(6) 0.0404(7) 0.0310(6) 0.0005(5) 0.0016(5) 0.0009(5)
N2 0.0301(5) 0.0507(7) 0.0397(6) 0.0039(5) -0.0004(5) -0.0036(5)
C2 0.0331(7) 0.0469(8) 0.0445(8) 0.0015(6) 0.0036(6) -0.0083(6)
N3 0.0299(5) 0.0348(6) 0.0331(5) 0.0021(4) -0.0008(4) -0.0005(4)
C3 0.0392(7) 0.0355(7) 0.0407(7) 0.0057(6) 0.0058(6) -0.0029(6)
C4 0.0322(6) 0.0336(6) 0.0289(6) -0.0011(5) 0.0041(5) 0.0012(5)
C5 0.0339(7) 0.0370(7) 0.0303(6) 0.0049(5) 0.0029(5) 0.0016(5)
C6 0.0421(8) 0.0387(7) 0.0425(7) 0.0040(6) 0.0049(6) 0.0046(6)
C7 0.0513(9) 0.0549(10) 0.0495(9) 0.0122(7) 0.0041(7) 0.0181(8)
C8 0.0462(9) 0.0792(12) 0.0420(8) 0.0075(8) -0.0080(7) 0.0153(8)
C9 0.0502(9) 0.0656(11) 0.0514(9) -0.0044(8) -0.0152(7) 0.0003(8)
C10 0.0456(8) 0.0411(8) 0.0471(8) 0.0012(6) -0.0082(7) 0.0019(6)

loop_
_atom_type_symbol
_atom_type_description
_atom_type_scat_dispersion_real
_atom_type_scat_dispersion_imag
_atom_type_scat_source
C C 0.0033 0.0016 'International Tables Vol C Tables 4.2.6.8 and 6.1.1.4'
H H 0.0000 0.0000 'International Tables Vol C Tables 4.2.6.8 and 6.1.1.4'
N N 0.0061 0.0033 'International Tables Vol C Tables 4.2.6.8 and 6.1.1.4'
F F 0.0171 0.0103 'International Tables Vol C Tables 4.2.6.8 and 6.1.1.4'

loop_
_geom_angle_atom_site_label_1
_geom_angle_atom_site_label_2
_geom_angle_atom_site_label_3
_geom_angle
C1 N1 H1A 117.7(12)
C1 N1 H1B 120.6(12)
H1A N1 H1B 118.1(16)
N1 C1 N3 117.52(12)
N1 C1 N2 117.21(12)
N3 C1 N2 125.27(12)
C2 N2 C1 116.05(12)
N2 C2 C3 121.94(13)
N2 C2 H2 119.0
C3 C2 H2 119.0
C4 N3 C1 118.06(11)
F1 C3 C2 118.92(12)
F1 C3 C4 121.24(13)
C2 C3 C4 119.83(13)
N3 C4 C3 118.85(12)
N3 C4 C5 117.47(11)
C3 C4 C5 123.66(12)
C10 C5 C6 118.91(13)
C10 C5 C4 119.87(12)
C6 C5 C4 121.22(12)
C7 C6 C5 120.17(14)
C7 C6 H6 119.9
C5 C6 H6 119.9
C8 C7 C6 120.39(15)
C8 C7 H7 119.8
C6 C7 H7 119.8
C7 C8 C9 119.93(15)
C7 C8 H8 120.0
C9 C8 H8 120.0
C8 C9 C10 120.13(16)
C8 C9 H9 119.9
C10 C9 H9 119.9
C9 C10 C5 120.43(14)
C9 C10 H10 119.8
C5 C10 H10 119.8

loop_
_geom_bond_atom_site_label_1
_geom_bond_atom_site_label_2
_geom_bond_distance
F1 C3 1.3557(16)
N1 C1 1.3428(18)
N1 H1A 0.891(14)
N1 H1B 0.875(14)
C1 N3 1.3483(16)
C1 N2 1.3515(17)
N2 C2 1.3257(18)
C2 C3 1.371(2)
C2 H2 0.9300
N3 C4 1.3434(16)
C3 C4 1.3834(19)
C4 C5 1.4833(18)
C5 C10 1.388(2)
C5 C6 1.3918(19)
C6 C7 1.382(2)
C6 H6 0.9300
C7 C8 1.376(3)
C7 H7 0.9300
C8 C9 1.377(2)
C8 H8 0.9300
C9 C10 1.384(2)
C9 H9 0.9300
C10 H10 0.9300

loop_
_geom_hbond_atom_site_label_D
_geom_hbond_atom_site_label_H
_geom_hbond_atom_site_label_A
_geom_hbond_distance_DH
_geom_hbond_distance_HA
_geom_hbond_distance_DA
_geom_hbond_angle_DHA
_geom_hbond_site_symmetry_A
N1 H1B N2 0.875(14) 2.168(14) 3.0361(17) 171.7(17) 4_566
N1 H1A N3 0.891(14) 2.210(14) 3.0870(16) 167.9(15) 4_466

loop_
_geom_torsion_atom_site_label_1
_geom_torsion_atom_site_label_2
_geom_torsion_atom_site_label_3
_geom_torsion_atom_site_label_4
_geom_torsion
N1 C1 N2 C2 -179.60(13)
N3 C1 N2 C2 0.4(2)
C1 N2 C2 C3 -0.5(2)
N1 C1 N3 C4 -179.99(12)
N2 C1 N3 C4 0.02(19)
N2 C2 C3 F1 178.75(12)
N2 C2 C3 C4 0.1(2)
C1 N3 C4 C3 -0.36(18)
C1 N3 C4 C5 -179.22(11)
F1 C3 C4 N3 -178.29(12)
C2 C3 C4 N3 0.3(2)
F1 C3 C4 C5 0.5(2)
C2 C3 C4 C5 179.08(12)
N3 C4 C5 C10 38.07(17)
C3 C4 C5 C10 -140.73(14)
N3 C4 C5 C6 -142.52(13)
C3 C4 C5 C6 38.68(19)
C10 C5 C6 C7 1.6(2)
C4 C5 C6 C7 -177.79(12)
C5 C6 C7 C8 0.0(2)
C6 C7 C8 C9 -1.2(3)
C7 C8 C9 C10 0.7(3)
C8 C9 C10 C5 0.9(3)
C6 C5 C10 C9 -2.1(2)
C4 C5 C10 C9 177.32(14)
